data_4134040
loop_
_publ_author_name
'Yao, Chengbo'
'Wang, Shuai'
'Norton, Jack R.'
'Hammond, Matthew'

_publ_section_title
;
 Catalyzing the Hydrodefluorination of CF3-substituted Alkenes by PhSiH3.
 H&#x2022; Transfer from a Nickel Hydride.
;
_journal_name_full 'Journal of the American Chemical Society'
_journal_paper_doi 10.1021/jacs.9b13757
_journal_year 2020
_chemical_absolute_configuration unk
_chemical_formula_sum 'C18 H26 F3 N O'
_chemical_formula_weight 329.40
_space_group_crystal_system orthorhombic
_space_group_IT_number 19
_space_group_name_Hall 'P 2ac 2ab'
_space_group_name_H-M_alt 'P 21 21 21'
_atom_sites_solution_hydrogens geom
_audit_creation_method SHELXL-2014/7
_cell_angle_alpha 90
_cell_angle_beta 90
_cell_angle_gamma 90
_cell_formula_units_Z 4
_cell_length_a 6.3624(3)
_cell_length_b 10.6132(4)
_cell_length_c 25.6176(11)
_cell_measurement_reflns_used 9940
_cell_measurement_temperature 200(2)
_cell_measurement_theta_max 30.24
_cell_measurement_theta_min 2.49
_cell_volume 1729.84(13)
_computing_cell_refinement 'Bruker SAINT'
_computing_data_collection 'Bruker APEX2'
_computing_data_reduction 'Bruker SAINT'
_computing_molecular_graphics 'Bruker SHELXTL'
_computing_publication_material 'Bruker SHELXTL'
_computing_structure_refinement 'SHELXL-2014/7 (Sheldrick, 2014)'
_computing_structure_solution 'SHELXS-97 (Sheldrick 2008)'
_diffrn_ambient_temperature 200(2)
_diffrn_measured_fraction_theta_full 1.000
_diffrn_measured_fraction_theta_max 1.000
_diffrn_measurement_device_type 'Bruker APEX-II CCD'
_diffrn_measurement_method '\f and \w scans'
_diffrn_radiation_type MoK\a
_diffrn_radiation_wavelength 0.71073
_diffrn_reflns_av_R_equivalents 0.0609
_diffrn_reflns_av_unetI/netI 0.0424
_diffrn_reflns_Laue_measured_fraction_full 1.000
_diffrn_reflns_Laue_measured_fraction_max 1.000
_diffrn_reflns_limit_h_max 9
_diffrn_reflns_limit_h_min -9
_diffrn_reflns_limit_k_max 15
_diffrn_reflns_limit_k_min -15
_diffrn_reflns_limit_l_max 36
_diffrn_reflns_limit_l_min -36
_diffrn_reflns_number 28510
_diffrn_reflns_point_group_measured_fraction_full 1.000
_diffrn_reflns_point_group_measured_fraction_max 1.000
_diffrn_reflns_theta_full 25.242
_diffrn_reflns_theta_max 30.518
_diffrn_reflns_theta_min 1.590
_exptl_absorpt_coefficient_mu 0.099
_exptl_absorpt_correction_T_max 0.7461
_exptl_absorpt_correction_T_min 0.6732
_exptl_absorpt_correction_type empirical
_exptl_absorpt_process_details sadabs
_exptl_crystal_colour colorless
_exptl_crystal_density_diffrn 1.265
_exptl_crystal_description plate
_exptl_crystal_F_000 704
_exptl_crystal_size_max 0.320
_exptl_crystal_size_mid 0.220
_exptl_crystal_size_min 0.130
_refine_diff_density_max 0.233
_refine_diff_density_min -0.215
_refine_diff_density_rms 0.037
_refine_ls_abs_structure_details
; 
 Refined as an inversion twin. 
;
_refine_ls_abs_structure_Flack 0.0(7)
_refine_ls_extinction_method none
_refine_ls_goodness_of_fit_ref 1.029
_refine_ls_hydrogen_treatment constr
_refine_ls_matrix_type full
_refine_ls_number_parameters 213
_refine_ls_number_reflns 5290
_refine_ls_number_restraints 0
_refine_ls_restrained_S_all 1.029
_refine_ls_R_factor_all 0.0541
_refine_ls_R_factor_gt 0.0414
_refine_ls_shift/su_max 0.001
_refine_ls_shift/su_mean 0.000
_refine_ls_structure_factor_coef Fsqd
_refine_ls_weighting_details 'w=1/[\s^2^(Fo^2^)+(0.0454P)^2^+0.2016P] where P=(Fo^2^+2Fc^2^)/3'
_refine_ls_weighting_scheme calc
_refine_ls_wR_factor_gt 0.0981
_refine_ls_wR_factor_ref 0.1069
_reflns_Friedel_coverage 0.744
_reflns_Friedel_fraction_full 1.000
_reflns_Friedel_fraction_max 1.000
_reflns_number_gt 4390
_reflns_number_total 5290
_reflns_threshold_expression 'I > 2\s(I)'
_cod_data_source_file ja9b13757_si_002.cif
_cod_data_source_block Cylowtemps10
_cod_database_code 4134040
_shelx_shelxl_version_number 2014/7
_shelx_space_group_comment
; 
The symmetry employed for this shelxl refinement is uniquely defined 
by the following loop, which should always be used as a source of 
symmetry information in preference to the above space-group names. 
They are only intended as comments. 
;
_shelx_estimated_absorpt_t_min 0.969
_shelx_estimated_absorpt_t_max 0.987

loop_
_space_group_symop_operation_xyz
'x, y, z'
'-x+1/2, -y, z+1/2'
'-x, y+1/2, -z+1/2'
'x+1/2, -y+1/2, -z'

loop_
_atom_site_label
_atom_site_type_symbol
_atom_site_fract_x
_atom_site_fract_y
_atom_site_fract_z
_atom_site_U_iso_or_equiv
_atom_site_adp_type
_atom_site_occupancy
_atom_site_site_symmetry_order
_atom_site_calc_flag
_atom_site_refinement_flags_posn
_atom_site_refinement_flags_adp
F1 F 0.7015(2) 0.33129(13) 0.69442(5) 0.0513(4) Uani 1 1 d . .
F2 F 0.6424(2) 0.23126(11) 0.62331(5) 0.0483(3) Uani 1 1 d . .
F3 F 0.94255(18) 0.31775(12) 0.63649(5) 0.0431(3) Uani 1 1 d . .
O O 0.79886(18) 0.55137(11) 0.63375(4) 0.0252(2) Uani 1 1 d . .
N N 0.7081(2) 0.67241(14) 0.65060(5) 0.0266(3) Uani 1 1 d . .
C1 C 0.6532(3) 0.45515(16) 0.61647(7) 0.0260(3) Uani 1 1 d . .
C2 C 0.4271(3) 0.4758(2) 0.63379(8) 0.0369(4) Uani 1 1 d . .
H2A H 0.3390 0.4071 0.6206 0.055 Uiso 1 1 calc R U
H2B H 0.4207 0.4774 0.6720 0.055 Uiso 1 1 calc R U
H2C H 0.3760 0.5562 0.6199 0.055 Uiso 1 1 calc R U
C3 C 0.7352(3) 0.33443(18) 0.64299(7) 0.0331(4) Uani 1 1 d . .
C11 C 0.6780(3) 0.43479(15) 0.55741(7) 0.0275(3) Uani 1 1 d . .
C12 C 0.5099(3) 0.39979(18) 0.52601(8) 0.0368(4) Uani 1 1 d . .
H12A H 0.3747 0.3880 0.5410 0.044 Uiso 1 1 calc R U
C13 C 0.5390(4) 0.3819(2) 0.47249(9) 0.0473(6) Uani 1 1 d . .
H13A H 0.4231 0.3587 0.4512 0.057 Uiso 1 1 calc R U
C14 C 0.7334(5) 0.3976(2) 0.45039(8) 0.0491(6) Uani 1 1 d . .
H14A H 0.7517 0.3864 0.4139 0.059 Uiso 1 1 calc R U
C15 C 0.9025(4) 0.4297(2) 0.48144(8) 0.0443(5) Uani 1 1 d . .
H15A H 1.0379 0.4393 0.4663 0.053 Uiso 1 1 calc R U
C16 C 0.8757(3) 0.44808(18) 0.53460(7) 0.0339(4) Uani 1 1 d . .
H16A H 0.9931 0.4699 0.5557 0.041 Uiso 1 1 calc R U
C21 C 0.7979(3) 0.69569(18) 0.70416(7) 0.0336(4) Uani 1 1 d . .
C22 C 0.7367(4) 0.8304(2) 0.72069(8) 0.0455(5) Uani 1 1 d . .
H22A H 0.5827 0.8338 0.7260 0.055 Uiso 1 1 calc R U
H22B H 0.8044 0.8495 0.7546 0.055 Uiso 1 1 calc R U
C23 C 0.7985(5) 0.9307(2) 0.68175(9) 0.0491(6) Uani 1 1 d . .
H23A H 0.9532 0.9331 0.6778 0.059 Uiso 1 1 calc R U
H23B H 0.7503 1.0144 0.6939 0.059 Uiso 1 1 calc R U
C24 C 0.6962(4) 0.89833(19) 0.63008(9) 0.0450(5) Uani 1 1 d . .
H24A H 0.7355 0.9631 0.6040 0.054 Uiso 1 1 calc R U
H24B H 0.5417 0.9012 0.6344 0.054 Uiso 1 1 calc R U
C25 C 0.7585(3) 0.76780(17) 0.60892(7) 0.0322(4) Uani 1 1 d . .
C211 C 0.6881(5) 0.6066(2) 0.74256(8) 0.0522(6) Uani 1 1 d . .
H21A H 0.7331 0.5198 0.7358 0.078 Uiso 1 1 calc R U
H21B H 0.5355 0.6129 0.7380 0.078 Uiso 1 1 calc R U
H21C H 0.7254 0.6301 0.7784 0.078 Uiso 1 1 calc R U
C212 C 1.0358(4) 0.6757(2) 0.70900(9) 0.0461(5) Uani 1 1 d . .
H21D H 1.0742 0.5951 0.6929 0.069 Uiso 1 1 calc R U
H21E H 1.0754 0.6748 0.7460 0.069 Uiso 1 1 calc R U
H21F H 1.1098 0.7443 0.6912 0.069 Uiso 1 1 calc R U
C251 C 0.9883(4) 0.7693(2) 0.58982(9) 0.0441(5) Uani 1 1 d . .
H25A H 1.0339 0.6830 0.5823 0.066 Uiso 1 1 calc R U
H25B H 1.0783 0.8056 0.6170 0.066 Uiso 1 1 calc R U
H25C H 0.9987 0.8202 0.5580 0.066 Uiso 1 1 calc R U
C252 C 0.6161(4) 0.7422(2) 0.56199(8) 0.0455(6) Uani 1 1 d . .
H25D H 0.4702 0.7340 0.5738 0.068 Uiso 1 1 calc R U
H25E H 0.6600 0.6640 0.5449 0.068 Uiso 1 1 calc R U
H25F H 0.6267 0.8123 0.5372 0.068 Uiso 1 1 calc R U

loop_
_atom_site_aniso_label
_atom_site_aniso_U_11
_atom_site_aniso_U_22
_atom_site_aniso_U_33
_atom_site_aniso_U_23
_atom_site_aniso_U_13
_atom_site_aniso_U_12
F1 0.0753(10) 0.0453(7) 0.0332(6) 0.0129(5) 0.0100(6) 0.0107(7)
F2 0.0592(9) 0.0269(6) 0.0588(8) 0.0057(5) -0.0028(6) -0.0068(6)
F3 0.0347(6) 0.0399(6) 0.0547(7) 0.0068(6) -0.0015(5) 0.0110(5)
O 0.0227(5) 0.0248(5) 0.0282(6) -0.0035(5) 0.0005(5) 0.0028(5)
N 0.0299(7) 0.0254(6) 0.0246(6) -0.0038(5) 0.0002(6) 0.0060(6)
C1 0.0233(7) 0.0263(8) 0.0284(8) 0.0012(6) 0.0015(6) 0.0001(7)
C2 0.0245(8) 0.0404(10) 0.0459(11) -0.0019(9) 0.0059(8) -0.0004(8)
C3 0.0354(9) 0.0303(9) 0.0336(9) 0.0041(7) 0.0029(7) 0.0001(8)
C11 0.0336(9) 0.0209(7) 0.0280(8) -0.0002(6) -0.0005(7) 0.0004(7)
C12 0.0406(11) 0.0280(9) 0.0418(11) -0.0027(8) -0.0086(9) 0.0002(8)
C13 0.0660(16) 0.0335(10) 0.0424(12) -0.0073(9) -0.0211(11) 0.0077(10)
C14 0.0839(19) 0.0348(10) 0.0286(9) -0.0026(8) -0.0026(11) 0.0091(11)
C15 0.0627(15) 0.0358(11) 0.0345(10) -0.0008(8) 0.0142(10) -0.0006(10)
C16 0.0387(10) 0.0301(9) 0.0329(9) -0.0031(7) 0.0038(7) -0.0040(8)
C21 0.0405(10) 0.0360(10) 0.0244(8) -0.0045(7) -0.0017(7) 0.0070(8)
C22 0.0587(14) 0.0445(11) 0.0332(10) -0.0130(9) 0.0003(9) 0.0131(11)
C23 0.0720(16) 0.0310(10) 0.0444(11) -0.0131(9) -0.0071(11) 0.0053(10)
C24 0.0647(15) 0.0286(9) 0.0418(11) -0.0051(8) -0.0088(11) 0.0084(9)
C25 0.0446(11) 0.0252(8) 0.0270(8) 0.0006(7) -0.0034(8) 0.0017(8)
C211 0.0761(18) 0.0537(13) 0.0269(9) 0.0017(9) 0.0078(11) 0.0008(13)
C212 0.0443(12) 0.0534(13) 0.0407(11) -0.0121(10) -0.0152(9) 0.0097(11)
C251 0.0544(13) 0.0387(11) 0.0394(11) -0.0020(9) 0.0113(10) -0.0106(10)
C252 0.0694(16) 0.0312(10) 0.0359(10) 0.0017(8) -0.0190(10) 0.0040(10)

loop_
_atom_type_symbol
_atom_type_description
_atom_type_scat_dispersion_real
_atom_type_scat_dispersion_imag
_atom_type_scat_source
C C 0.0033 0.0016 'International Tables Vol C Tables 4.2.6.8 and 6.1.1.4'
H H 0.0000 0.0000 'International Tables Vol C Tables 4.2.6.8 and 6.1.1.4'
N N 0.0061 0.0033 'International Tables Vol C Tables 4.2.6.8 and 6.1.1.4'
O O 0.0106 0.0060 'International Tables Vol C Tables 4.2.6.8 and 6.1.1.4'
F F 0.0171 0.0103 'International Tables Vol C Tables 4.2.6.8 and 6.1.1.4'

loop_
_geom_angle_atom_site_label_1
_geom_angle_atom_site_label_2
_geom_angle_atom_site_label_3
_geom_angle
C1 O N 116.98(12)
O N C25 107.16(12)
O N C21 105.14(12)
C25 N C21 117.04(14)
O C1 C2 114.47(14)
O C1 C11 109.55(13)
C2 C1 C11 113.87(15)
O C1 C3 103.57(14)
C2 C1 C3 108.14(15)
C11 C1 C3 106.40(14)
F1 C3 F3 106.08(16)
F1 C3 F2 106.23(15)
F3 C3 F2 106.17(16)
F1 C3 C1 113.66(16)
F3 C3 C1 112.84(15)
F2 C3 C1 111.32(15)
C12 C11 C16 118.64(17)
C12 C11 C1 121.92(17)
C16 C11 C1 119.41(15)
C11 C12 C13 120.2(2)
C14 C13 C12 120.6(2)
C13 C14 C15 119.7(2)
C14 C15 C16 120.3(2)
C15 C16 C11 120.56(19)
N C21 C211 108.07(17)
N C21 C212 115.17(16)
C211 C21 C212 108.21(19)
N C21 C22 107.85(15)
C211 C21 C22 106.31(17)
C212 C21 C22 110.84(19)
C23 C22 C21 113.97(17)
C22 C23 C24 107.8(2)
C23 C24 C25 113.65(18)
N C25 C252 108.16(16)
N C25 C24 107.48(15)
C252 C25 C24 106.49(17)
N C25 C251 115.71(16)
C252 C25 C251 108.31(17)
C24 C25 C251 110.28(18)

loop_
_geom_bond_atom_site_label_1
_geom_bond_atom_site_label_2
_geom_bond_distance
F1 C3 1.335(2)
F2 C3 1.342(2)
F3 C3 1.341(2)
O C1 1.448(2)
O N 1.4731(18)
N C25 1.506(2)
N C21 1.507(2)
C1 C2 1.521(2)
C1 C11 1.536(2)
C1 C3 1.541(2)
C11 C12 1.389(3)
C11 C16 1.394(3)
C12 C13 1.396(3)
C13 C14 1.370(4)
C14 C15 1.381(4)
C15 C16 1.386(3)
C21 C211 1.533(3)
C21 C212 1.533(3)
C21 C22 1.541(3)
C22 C23 1.511(3)
C23 C24 1.514(3)
C24 C25 1.539(3)
C25 C252 1.530(3)
C25 C251 1.542(3)

loop_
_geom_torsion_atom_site_label_1
_geom_torsion_atom_site_label_2
_geom_torsion_atom_site_label_3
_geom_torsion_atom_site_label_4
_geom_torsion
C1 O N C25 -107.75(15)
C1 O N C21 127.05(14)
N O C1 C2 -18.4(2)
N O C1 C11 110.91(14)
N O C1 C3 -135.90(13)
O C1 C3 F1 71.97(19)
C2 C1 C3 F1 -49.9(2)
C11 C1 C3 F1 -172.57(16)
O C1 C3 F3 -48.86(19)
C2 C1 C3 F3 -170.70(16)
C11 C1 C3 F3 66.59(19)
O C1 C3 F2 -168.12(14)
C2 C1 C3 F2 70.04(19)
C11 C1 C3 F2 -52.66(19)
O C1 C11 C12 -148.43(16)
C2 C1 C11 C12 -18.8(2)
C3 C1 C11 C12 100.22(19)
O C1 C11 C16 33.5(2)
C2 C1 C11 C16 163.09(17)
C3 C1 C11 C16 -77.9(2)
C16 C11 C12 C13 -1.7(3)
C1 C11 C12 C13 -179.85(17)
C11 C12 C13 C14 0.5(3)
C12 C13 C14 C15 0.9(3)
C13 C14 C15 C16 -1.0(3)
C14 C15 C16 C11 -0.2(3)
C12 C11 C16 C15 1.6(3)
C1 C11 C16 C15 179.73(17)
O N C21 C211 -74.04(18)
C25 N C21 C211 167.19(17)
O N C21 C212 47.1(2)
C25 N C21 C212 -71.7(2)
O N C21 C22 171.41(15)
C25 N C21 C22 52.6(2)
N C21 C22 C23 -54.0(3)
C211 C21 C22 C23 -169.7(2)
C212 C21 C22 C23 73.0(3)
C21 C22 C23 C24 57.6(3)
C22 C23 C24 C25 -58.4(3)
O N C25 C252 74.36(18)
C21 N C25 C252 -167.96(16)
O N C25 C24 -171.02(15)
C21 N C25 C24 -53.3(2)
O N C25 C251 -47.31(19)
C21 N C25 C251 70.4(2)
C23 C24 C25 N 55.4(3)
C23 C24 C25 C252 171.1(2)
C23 C24 C25 C251 -71.6(2)
